data_1504448
loop_
_publ_author_name
'Wu, Shao-Hua'
'Chen, You-Wei'
'Shao, Shi-Cheng'
'Wang, Li-Dong'
'Li, Zhi-Ying'
'Yang, Li-Yuan'
'Li, Shao-Lan'
'Huang, Rong'

_publ_section_title
;
 Ten-membered lactones from Phomopsis sp., an endophytic fungus of
 Azadirachta indica.
;
_journal_issue 4
_journal_name_full 'Journal of natural products'
_journal_page_first 731
_journal_page_last 734
_journal_paper_doi 10.1021/np070624j
_journal_volume 71
_journal_year 2008
_chemical_formula_sum 'C12 H16 O6'
_chemical_formula_weight 256.25
_chemical_name_systematic
;
 ?
;
_space_group_IT_number 19
_symmetry_cell_setting orthorhombic
_symmetry_space_group_name_Hall 'P 2ac 2ab'
_symmetry_space_group_name_H-M 'P 21 21 21'
_atom_sites_solution_hydrogens geom
_atom_sites_solution_primary direct
_atom_sites_solution_secondary difmap
_audit_creation_method SHELXL-97
_cell_angle_alpha 90.00
_cell_angle_beta 90.00
_cell_angle_gamma 90.00
_cell_formula_units_Z 4
_cell_length_a 7.5444(7)
_cell_length_b 9.8302(9)
_cell_length_c 16.6997(15)
_cell_measurement_reflns_used 2927
_cell_measurement_temperature 571(2)
_cell_measurement_theta_max 25.670
_cell_measurement_theta_min 2.397
_cell_volume 1238.5(2)
_computing_cell_refinement 'Bruker apex II'
_computing_data_collection 'Bruker apex II'
_computing_data_reduction 'Bruker SAINT'
_computing_molecular_graphics 'Bruker SHELXTL'
_computing_publication_material 'Bruker SHELXTL'
_computing_structure_refinement 'SHELXL-97 (Sheldrick, 1997)'
_computing_structure_solution 'SHELXS-97 (Sheldrick, 1990)'
_diffrn_ambient_temperature 298(2)
_diffrn_measured_fraction_theta_full 0.973
_diffrn_measured_fraction_theta_max 0.973
_diffrn_measurement_device_type 'CCD area detector'
_diffrn_measurement_method 'phi and omega scans'
_diffrn_radiation_monochromator graphite
_diffrn_radiation_source 'fine-focus sealed tube'
_diffrn_radiation_type MoK\a
_diffrn_radiation_wavelength 0.71073
_diffrn_reflns_av_R_equivalents 0.0235
_diffrn_reflns_av_sigmaI/netI 0.0220
_diffrn_reflns_limit_h_max 10
_diffrn_reflns_limit_h_min -9
_diffrn_reflns_limit_k_max 13
_diffrn_reflns_limit_k_min -13
_diffrn_reflns_limit_l_max 22
_diffrn_reflns_limit_l_min -21
_diffrn_reflns_number 10630
_diffrn_reflns_theta_full 28.32
_diffrn_reflns_theta_max 28.32
_diffrn_reflns_theta_min 2.40
_exptl_absorpt_coefficient_mu 0.111
_exptl_absorpt_correction_T_max 0.9836
_exptl_absorpt_correction_T_min 0.9665
_exptl_absorpt_correction_type multi-scan
_exptl_absorpt_process_details sadabs
_exptl_crystal_colour colourless
_exptl_crystal_density_diffrn 1.374
_exptl_crystal_density_method 'not measured'
_exptl_crystal_description irregular
_exptl_crystal_F_000 544
_exptl_crystal_size_max 0.31
_exptl_crystal_size_mid 0.22
_exptl_crystal_size_min 0.15
_refine_diff_density_max 0.143
_refine_diff_density_min -0.180
_refine_diff_density_rms 0.054
_refine_ls_abs_structure_details 'Flack H D (1983), Acta Cryst. A39, 876-881'
_refine_ls_abs_structure_Flack -0.6(10)
_refine_ls_extinction_method none
_refine_ls_goodness_of_fit_ref 1.024
_refine_ls_hydrogen_treatment mixed
_refine_ls_matrix_type full
_refine_ls_number_parameters 166
_refine_ls_number_reflns 2927
_refine_ls_number_restraints 0
_refine_ls_restrained_S_all 1.024
_refine_ls_R_factor_all 0.0440
_refine_ls_R_factor_gt 0.0365
_refine_ls_shift/su_max 0.000
_refine_ls_shift/su_mean 0.000
_refine_ls_structure_factor_coef Fsqd
_refine_ls_weighting_details 'calc w=1/[\s^2^(Fo^2^)+(0.0420P)^2^+0.1311P] where P=(Fo^2^+2Fc^2^)/3'
_refine_ls_weighting_scheme calc
_refine_ls_wR_factor_gt 0.0832
_refine_ls_wR_factor_ref 0.0879
_reflns_number_gt 2547
_reflns_number_total 2927
_reflns_threshold_expression >2sigma(I)
_cod_data_source_file np070624j-file003.cif
_cod_data_source_block 071024a_0m
_cod_depositor_comments
;
The following automatic conversions were performed:

'_symmetry_cell_setting' value 'Orthorhombic' changed to
'orthorhombic' according to
/home/saulius/struct/CIF-dictionaries/cif_core.dic dictionary named
'cif_core.dic' version 2.4.1 from
2010-06-29.

'_exptl_absorpt_correction_type' value 'Multi-scan'
changed to 'multi-scan' according to
/home/saulius/struct/CIF-dictionaries/cif_core.dic dictionary named
'cif_core.dic' version 2.4.1 from 2010-06-29.

Automatic conversion script
Id: cif_fix_values 1715 2011-07-08 13:25:40Z adriana 
;
_cod_original_sg_symbol_H-M P2(1)2(1)2(1)
_cod_database_code 1504448

loop_
_symmetry_equiv_pos_as_xyz
'x, y, z'
'-x+1/2, -y, z+1/2'
'-x, y+1/2, -z+1/2'
'x+1/2, -y+1/2, -z'

loop_
_atom_site_label
_atom_site_type_symbol
_atom_site_fract_x
_atom_site_fract_y
_atom_site_fract_z
_atom_site_U_iso_or_equiv
_atom_site_adp_type
_atom_site_occupancy
_atom_site_symmetry_multiplicity
_atom_site_calc_flag
_atom_site_refinement_flags
C2 C 0.4763(2) 0.79527(17) 0.15696(11) 0.0517(4) Uani 1 1 d .
C3 C 0.4500(3) 0.93670(19) 0.12628(12) 0.0659(5) Uani 1 1 d .
H3 H 0.5447 1.0017 0.1385 0.079 Uiso 1 1 calc R
C4 C 0.2677(3) 0.99200(18) 0.12575(11) 0.0612(5) Uani 1 1 d .
H4A H 0.2542 1.0890 0.1378 0.073 Uiso 1 1 calc R
C5 C 0.1230(2) 0.90133(15) 0.15094(10) 0.0465(4) Uani 1 1 d .
H5 H 0.0706 0.9156 0.2007 0.056 Uiso 1 1 calc R
C6 C 0.0643(2) 0.80059(15) 0.10589(9) 0.0457(3) Uani 1 1 d .
H6 H 0.0954 0.8022 0.0520 0.055 Uiso 1 1 calc R
C7 C -0.0469(2) 0.68477(15) 0.13336(9) 0.0424(3) Uani 1 1 d .
H7 H -0.1561 0.6819 0.1016 0.051 Uiso 1 1 calc R
C8 C 0.05801(18) 0.55250(14) 0.11989(8) 0.0364(3) Uani 1 1 d .
H8 H 0.0947 0.5470 0.0637 0.044 Uiso 1 1 calc R
C9 C 0.22168(19) 0.53745(15) 0.17415(8) 0.0398(3) Uani 1 1 d .
H9A H 0.2095 0.6015 0.2180 0.048 Uiso 1 1 calc R
H9B H 0.2191 0.4469 0.1972 0.048 Uiso 1 1 calc R
C10 C 0.4042(2) 0.55867(15) 0.13675(9) 0.0437(3) Uani 1 1 d .
H10 H 0.4944 0.5443 0.1781 0.052 Uiso 1 1 calc R
C11 C 0.4481(2) 0.47020(17) 0.06587(11) 0.0570(4) Uani 1 1 d .
H11A H 0.3698 0.4916 0.0223 0.085 Uiso 1 1 calc R
H11B H 0.4340 0.3763 0.0803 0.085 Uiso 1 1 calc R
H11C H 0.5684 0.4863 0.0498 0.085 Uiso 1 1 calc R
C12 C -0.0426(2) 0.32410(15) 0.10185(9) 0.0445(3) Uani 1 1 d .
C13 C -0.1893(2) 0.22731(17) 0.11834(10) 0.0519(4) Uani 1 1 d .
H13A H -0.2640 0.2204 0.0720 0.078 Uiso 1 1 calc R
H13B H -0.2578 0.2595 0.1629 0.078 Uiso 1 1 calc R
H13C H -0.1410 0.1395 0.1308 0.078 Uiso 1 1 calc R
O1 O 0.41905(15) 0.70006(11) 0.10727(6) 0.0484(3) Uani 1 1 d .
O2 O 0.54092(17) 0.77498(15) 0.22197(9) 0.0711(4) Uani 1 1 d .
O3 O 0.3585(2) 0.95759(13) 0.05307(8) 0.0737(4) Uani 1 1 d .
O4 O -0.09148(14) 0.69623(12) 0.21606(6) 0.0516(3) Uani 1 1 d .
H4 H -0.1970 0.7148 0.2205 0.077 Uiso 1 1 calc R
O5 O -0.06997(14) 0.44550(10) 0.13664(6) 0.0428(2) Uani 1 1 d .
O6 O 0.08554(18) 0.29927(13) 0.06231(9) 0.0677(4) Uani 1 1 d .

loop_
_atom_site_aniso_label
_atom_site_aniso_U_11
_atom_site_aniso_U_22
_atom_site_aniso_U_33
_atom_site_aniso_U_23
_atom_site_aniso_U_13
_atom_site_aniso_U_12
C2 0.0346(7) 0.0579(9) 0.0627(11) -0.0162(9) 0.0088(8) -0.0057(7)
C3 0.0668(11) 0.0531(10) 0.0778(13) -0.0108(9) 0.0222(10) -0.0190(9)
C4 0.0827(13) 0.0407(8) 0.0604(10) -0.0030(8) 0.0191(10) -0.0018(9)
C5 0.0555(9) 0.0406(8) 0.0435(8) 0.0009(6) 0.0050(7) 0.0101(7)
C6 0.0564(9) 0.0412(7) 0.0396(7) 0.0053(6) -0.0028(7) 0.0107(7)
C7 0.0387(7) 0.0467(8) 0.0417(7) -0.0019(6) -0.0070(6) 0.0086(7)
C8 0.0370(7) 0.0396(7) 0.0325(6) 0.0001(6) 0.0001(6) 0.0003(6)
C9 0.0417(7) 0.0427(7) 0.0350(6) 0.0025(6) -0.0034(6) 0.0057(6)
C10 0.0371(7) 0.0453(8) 0.0487(8) 0.0025(7) -0.0039(6) 0.0058(6)
C11 0.0487(9) 0.0513(9) 0.0709(11) -0.0071(8) 0.0155(8) 0.0080(8)
C12 0.0523(9) 0.0429(8) 0.0382(7) -0.0025(6) -0.0005(7) -0.0018(7)
C13 0.0588(10) 0.0477(9) 0.0493(9) -0.0004(7) -0.0047(8) -0.0081(7)
O1 0.0505(6) 0.0457(6) 0.0490(6) -0.0036(5) 0.0041(5) -0.0038(5)
O2 0.0520(7) 0.0852(9) 0.0761(9) -0.0274(7) -0.0150(7) 0.0046(7)
O3 0.1000(10) 0.0566(8) 0.0644(8) 0.0075(6) 0.0328(8) -0.0059(7)
O4 0.0432(6) 0.0628(7) 0.0486(6) -0.0065(5) 0.0073(5) 0.0089(6)
O5 0.0438(5) 0.0440(5) 0.0407(5) -0.0053(4) 0.0045(4) -0.0033(5)
O6 0.0677(8) 0.0539(7) 0.0816(9) -0.0195(7) 0.0263(7) -0.0028(7)

loop_
_atom_type_symbol
_atom_type_description
_atom_type_scat_dispersion_real
_atom_type_scat_dispersion_imag
_atom_type_scat_source
C C 0.0033 0.0016 'International Tables Vol C Tables 4.2.6.8 and 6.1.1.4'
H H 0.0000 0.0000 'International Tables Vol C Tables 4.2.6.8 and 6.1.1.4'
O O 0.0106 0.0060 'International Tables Vol C Tables 4.2.6.8 and 6.1.1.4'

loop_
_geom_angle_atom_site_label_1
_geom_angle_atom_site_label_2
_geom_angle_atom_site_label_3
_geom_angle
O2 C2 O1 125.38(17)
O2 C2 C3 121.05(16)
O1 C2 C3 113.55(16)
O3 C3 C4 59.27(13)
O3 C3 C2 119.63(15)
C4 C3 C2 117.85(15)
O3 C3 H3 116.0
C4 C3 H3 116.0
C2 C3 H3 116.0
O3 C4 C5 116.98(15)
O3 C4 C3 58.28(12)
C5 C4 C3 117.77(15)
O3 C4 H4A 117.0
C5 C4 H4A 117.0
C3 C4 H4A 117.0
C6 C5 C4 122.72(15)
C6 C5 H5 118.6
C4 C5 H5 118.6
C5 C6 C7 126.00(14)
C5 C6 H6 117.0
C7 C6 H6 117.0
O4 C7 C6 111.80(13)
O4 C7 C8 109.25(12)
C6 C7 C8 108.15(12)
O4 C7 H7 109.2
C6 C7 H7 109.2
C8 C7 H7 109.2
O5 C8 C9 110.48(11)
O5 C8 C7 103.97(11)
C9 C8 C7 114.08(12)
O5 C8 H8 109.4
C9 C8 H8 109.4
C7 C8 H8 109.4
C10 C9 C8 118.03(11)
C10 C9 H9A 107.8
C8 C9 H9A 107.8
C10 C9 H9B 107.8
C8 C9 H9B 107.8
H9A C9 H9B 107.1
O1 C10 C11 105.34(12)
O1 C10 C9 109.45(11)
C11 C10 C9 116.18(13)
O1 C10 H10 108.5
C11 C10 H10 108.5
C9 C10 H10 108.5
C10 C11 H11A 109.5
C10 C11 H11B 109.5
H11A C11 H11B 109.5
C10 C11 H11C 109.5
H11A C11 H11C 109.5
H11B C11 H11C 109.5
O6 C12 O5 122.98(15)
O6 C12 C13 125.03(14)
O5 C12 C13 111.99(14)
C12 C13 H13A 109.5
C12 C13 H13B 109.5
H13A C13 H13B 109.5
C12 C13 H13C 109.5
H13A C13 H13C 109.5
H13B C13 H13C 109.5
C2 O1 C10 118.73(13)
C3 O3 C4 62.45(13)
C7 O4 H4 109.5
C12 O5 C8 117.21(11)

loop_
_geom_bond_atom_site_label_1
_geom_bond_atom_site_label_2
_geom_bond_distance
C2 O2 1.207(2)
C2 O1 1.3234(19)
C2 C3 1.495(3)
C3 O3 1.419(3)
C3 C4 1.479(3)
C3 H3 0.9800
C4 O3 1.434(2)
C4 C5 1.471(3)
C4 H4A 0.9800
C5 C6 1.320(2)
C5 H5 0.9300
C6 C7 1.487(2)
C6 H6 0.9300
C7 O4 1.4257(19)
C7 C8 1.539(2)
C7 H7 0.9800
C8 O5 1.4550(17)
C8 C9 1.5387(19)
C8 H8 0.9800
C9 C10 1.526(2)
C9 H9A 0.9700
C9 H9B 0.9700
C10 O1 1.4787(19)
C10 C11 1.506(2)
C10 H10 0.9800
C11 H11A 0.9600
C11 H11B 0.9600
C11 H11C 0.9600
C12 O6 1.196(2)
C12 O5 1.3432(17)
C12 C13 1.485(2)
C13 H13A 0.9600
C13 H13B 0.9600
C13 H13C 0.9600
O4 H4 0.8200

loop_
_cod_related_entry_id
_cod_related_entry_code
_cod_related_entry_database
1 21194954 ChemSpider
